data_1551696
loop_
_publ_author_name
'VINUTHA, N.'
'FRANK, Priya V.'
'KALLURAYA, Balakrishna'
'ANTHAL, Sumati'
Rajnikant,
'GUPTA, Vivek K.'
'REVANNASIDDAIAH, D.'

_publ_section_title
;
 Crystal Structure of
 2-(2-Methyl-4-nitro-1H-imidazol-1-yl)-N^|^prime;-[(1E)-1-phenylethylidene]acetohydrazide
;
_journal_issue 0
_journal_name_full 'X-ray Structure Analysis Online'
_journal_page_first 9
_journal_paper_doi 10.2116/xraystruct.29.9
_journal_volume 29
_journal_year 2013
_chemical_formula_moiety 'C14 H15 N5 O3'
_chemical_formula_sum 'C14 H15 N5 O3'
_chemical_formula_weight 301.31
_chemical_name_systematic
;
 2-(2-Methyl-4-nitro-1H-imidazol-1-yl)-N'-
 [(1E)-1-phenylethylidene]acetohydrazide
;
_space_group_IT_number 14
_space_group_name_Hall '-P 2yn'
_space_group_name_H-M_alt 'P 1 21/n 1'
_symmetry_cell_setting monoclinic
_symmetry_space_group_name_Hall '-P 2yn'
_symmetry_space_group_name_H-M 'P 1 21/n 1'
_atom_sites_solution_hydrogens geom
_atom_sites_solution_primary direct
_atom_sites_solution_secondary difmap
_audit_creation_method SHELXL-97
_cell_angle_alpha 90.00
_cell_angle_beta 94.606(3)
_cell_angle_gamma 90.00
_cell_formula_units_Z 4
_cell_length_a 10.8689(4)
_cell_length_b 10.5644(3)
_cell_length_c 12.9608(4)
_cell_measurement_reflns_used 6982
_cell_measurement_temperature 293(2)
_cell_measurement_theta_max 28.9745
_cell_measurement_theta_min 3.5330
_cell_volume 1483.40(8)
_computing_cell_refinement 'CrysAlisPro (Oxford Diffraction,2010)'
_computing_data_collection 'CrysAlisPro (Oxford Diffraction,2010)'
_computing_data_reduction 'CrysAlisPro (Oxford Diffraction,2010)'
_computing_molecular_graphics 'ORTEP3 (Farrugia, 1997)'
_computing_publication_material 'PLATON (Spek,2009)'
_computing_structure_refinement 'SHELXL-97 (Sheldrick, 2008)'
_computing_structure_solution 'SHELXS-97 (Sheldrick, 2008)'
_diffrn_ambient_temperature 293(2)
_diffrn_detector_area_resol_mean 16.1049
_diffrn_measured_fraction_theta_full 0.998
_diffrn_measured_fraction_theta_max 0.998
_diffrn_measurement_device_type 'Xcalibur, Sapphire3'
_diffrn_measurement_method 'omega scans'
_diffrn_radiation_monochromator graphite
_diffrn_radiation_source 'fine-focus sealed tube'
_diffrn_radiation_type MoK\a
_diffrn_radiation_wavelength 0.71073
_diffrn_reflns_av_R_equivalents 0.0370
_diffrn_reflns_av_sigmaI/netI 0.0255
_diffrn_reflns_limit_h_max 13
_diffrn_reflns_limit_h_min -13
_diffrn_reflns_limit_k_max 13
_diffrn_reflns_limit_k_min -13
_diffrn_reflns_limit_l_max 15
_diffrn_reflns_limit_l_min -15
_diffrn_reflns_number 18720
_diffrn_reflns_theta_full 26.00
_diffrn_reflns_theta_max 26.00
_diffrn_reflns_theta_min 3.70
_diffrn_standards_decay_% 0
_diffrn_standards_interval_count 0
_diffrn_standards_interval_time 0
_diffrn_standards_number 0
_exptl_absorpt_coefficient_mu 0.099
_exptl_absorpt_correction_T_max 1.00000
_exptl_absorpt_correction_T_min 0.88853
_exptl_absorpt_correction_type multi-scan
_exptl_absorpt_process_details 'Crys Alis RED'
_exptl_crystal_colour light-yellow
_exptl_crystal_density_diffrn 1.349
_exptl_crystal_density_method 'not measured'
_exptl_crystal_description plate
_exptl_crystal_F_000 632
_exptl_crystal_size_max 0.30
_exptl_crystal_size_mid 0.20
_exptl_crystal_size_min 0.10
_refine_diff_density_max 0.174
_refine_diff_density_min -0.164
_refine_diff_density_rms 0.039
_refine_ls_extinction_method none
_refine_ls_goodness_of_fit_ref 1.014
_refine_ls_hydrogen_treatment constr
_refine_ls_matrix_type full
_refine_ls_number_parameters 201
_refine_ls_number_reflns 2908
_refine_ls_number_restraints 0
_refine_ls_restrained_S_all 1.014
_refine_ls_R_factor_all 0.0691
_refine_ls_R_factor_gt 0.0474
_refine_ls_shift/su_max 0.002
_refine_ls_shift/su_mean 0.000
_refine_ls_structure_factor_coef Fsqd
_refine_ls_weighting_details 'calc w=1/[\s^2^(Fo^2^)+(0.0560P)^2^+0.3212P] where P=(Fo^2^+2Fc^2^)/3'
_refine_ls_weighting_scheme calc
_refine_ls_wR_factor_gt 0.1148
_refine_ls_wR_factor_ref 0.1274
_reflns_number_gt 2112
_reflns_number_total 2908
_reflns_threshold_expression >2sigma(I)
_cod_data_source_file 29_9_1.txt
_cod_data_source_block pz4
_cod_original_sg_symbol_H-M P21/n
_cod_database_code 1551696

loop_
_symmetry_equiv_pos_as_xyz
'x, y, z'
'-x+1/2, y+1/2, -z+1/2'
'-x, -y, -z'
'x-1/2, -y-1/2, z-1/2'

loop_
_atom_site_label
_atom_site_type_symbol
_atom_site_fract_x
_atom_site_fract_y
_atom_site_fract_z
_atom_site_U_iso_or_equiv
_atom_site_adp_type
_atom_site_occupancy
_atom_site_symmetry_multiplicity
_atom_site_calc_flag
_atom_site_refinement_flags
N13 N 0.05298(14) 0.23619(13) 0.13192(11) 0.0486(4) Uani 1 1 d .
N12 N 0.02955(15) 0.35407(13) 0.08988(11) 0.0543(4) Uani 1 1 d .
H12 H 0.0496 0.3712 0.0286 0.065 Uiso 1 1 calc R
N1 N -0.09860(15) 0.51046(14) 0.30843(11) 0.0522(4) Uani 1 1 d .
O11 O -0.04622(15) 0.54869(12) 0.11336(10) 0.0732(5) Uani 1 1 d .
N3 N -0.20622(15) 0.67808(15) 0.35012(12) 0.0569(4) Uani 1 1 d .
C14 C 0.11224(16) 0.15640(17) 0.08051(13) 0.0479(4) Uani 1 1 d .
C11 C -0.02472(18) 0.44177(17) 0.14520(13) 0.0538(5) Uani 1 1 d .
C16 C 0.13582(15) 0.03273(17) 0.13210(14) 0.0484(4) Uani 1 1 d .
C5 C -0.02578(18) 0.57446(18) 0.38010(13) 0.0552(5) Uani 1 1 d .
H5 H 0.0537 0.5538 0.4067 0.066 Uiso 1 1 calc R
C4 C -0.09449(18) 0.67536(17) 0.40440(13) 0.0522(5) Uani 1 1 d .
C2 C -0.20710(18) 0.57622(18) 0.29178(14) 0.0528(5) Uani 1 1 d .
N7 N -0.0581(2) 0.76976(18) 0.48003(13) 0.0688(5) Uani 1 1 d .
C17 C 0.13268(18) 0.02188(18) 0.23914(15) 0.0579(5) Uani 1 1 d .
H17 H 0.1194 0.0937 0.2783 0.070 Uiso 1 1 calc R
C10 C -0.0607(2) 0.40045(17) 0.25098(14) 0.0607(5) Uani 1 1 d .
H10A H -0.1280 0.3401 0.2429 0.073 Uiso 1 1 calc R
H10B H 0.0089 0.3595 0.2889 0.073 Uiso 1 1 calc R
O8 O -0.12642(19) 0.85927(16) 0.49189(13) 0.0933(6) Uani 1 1 d .
C21 C 0.15868(18) -0.07583(19) 0.07640(17) 0.0636(5) Uani 1 1 d .
H21 H 0.1638 -0.0707 0.0052 0.076 Uiso 1 1 calc R
C15 C 0.1573(2) 0.1803(2) -0.02438(16) 0.0695(6) Uani 1 1 d .
H15A H 0.0891 0.1754 -0.0761 0.104 Uiso 1 1 calc R
H15B H 0.2179 0.1178 -0.0384 0.104 Uiso 1 1 calc R
H15C H 0.1936 0.2631 -0.0257 0.104 Uiso 1 1 calc R
C18 C 0.1489(2) -0.0933(2) 0.28759(19) 0.0747(6) Uani 1 1 d .
H18 H 0.1472 -0.0990 0.3591 0.090 Uiso 1 1 calc R
O9 O 0.0415(2) 0.75392(18) 0.53038(14) 0.1014(6) Uani 1 1 d .
C20 C 0.1738(2) -0.1914(2) 0.1256(2) 0.0807(7) Uani 1 1 d .
H20 H 0.1883 -0.2636 0.0873 0.097 Uiso 1 1 calc R
C19 C 0.1677(2) -0.2003(2) 0.2303(2) 0.0839(8) Uani 1 1 d .
H19 H 0.1763 -0.2787 0.2629 0.101 Uiso 1 1 calc R
C6 C -0.3106(2) 0.5350(2) 0.21855(18) 0.0792(7) Uani 1 1 d .
H6A H -0.3835 0.5819 0.2313 0.119 Uiso 1 1 calc R
H6B H -0.3255 0.4463 0.2279 0.119 Uiso 1 1 calc R
H6C H -0.2902 0.5500 0.1489 0.119 Uiso 1 1 calc R

loop_
_atom_site_aniso_label
_atom_site_aniso_U_11
_atom_site_aniso_U_22
_atom_site_aniso_U_33
_atom_site_aniso_U_23
_atom_site_aniso_U_13
_atom_site_aniso_U_12
N13 0.0589(9) 0.0383(8) 0.0485(8) 0.0039(6) 0.0043(7) 0.0060(7)
N12 0.0778(11) 0.0429(9) 0.0438(8) 0.0081(7) 0.0162(7) 0.0120(8)
N1 0.0749(11) 0.0427(8) 0.0401(8) 0.0072(6) 0.0117(7) 0.0088(8)
O11 0.1262(13) 0.0440(8) 0.0533(8) 0.0145(6) 0.0306(8) 0.0203(8)
N3 0.0658(10) 0.0518(10) 0.0536(9) -0.0016(7) 0.0077(8) 0.0062(8)
C14 0.0466(10) 0.0473(10) 0.0496(10) -0.0015(8) 0.0032(8) 0.0024(8)
C11 0.0757(13) 0.0418(10) 0.0449(10) 0.0061(8) 0.0113(9) 0.0075(9)
C16 0.0398(9) 0.0439(10) 0.0612(11) -0.0004(8) 0.0024(8) 0.0028(8)
C5 0.0654(12) 0.0592(12) 0.0404(10) 0.0099(9) 0.0011(8) 0.0068(10)
C4 0.0711(12) 0.0474(11) 0.0378(9) 0.0037(8) 0.0035(8) 0.0012(10)
C2 0.0614(11) 0.0488(11) 0.0486(10) 0.0034(8) 0.0083(8) 0.0019(9)
N7 0.0971(15) 0.0578(11) 0.0510(10) 0.0020(8) 0.0038(10) -0.0052(11)
C17 0.0595(12) 0.0485(11) 0.0654(12) 0.0058(9) 0.0028(9) 0.0040(9)
C10 0.0930(15) 0.0434(10) 0.0477(10) 0.0095(8) 0.0184(10) 0.0142(10)
O8 0.1361(16) 0.0636(10) 0.0803(11) -0.0175(8) 0.0092(10) 0.0087(11)
C21 0.0583(12) 0.0544(12) 0.0775(14) -0.0090(10) 0.0023(10) 0.0091(10)
C15 0.0781(14) 0.0707(14) 0.0623(12) 0.0066(10) 0.0230(10) 0.0153(11)
C18 0.0725(14) 0.0658(15) 0.0852(16) 0.0251(12) 0.0030(11) 0.0075(12)
O9 0.1170(14) 0.1041(14) 0.0767(11) -0.0093(10) -0.0320(10) -0.0031(12)
C20 0.0699(15) 0.0476(13) 0.124(2) -0.0109(13) 0.0051(14) 0.0131(11)
C19 0.0674(15) 0.0499(14) 0.133(2) 0.0239(14) 0.0008(15) 0.0122(11)
C6 0.0767(15) 0.0776(16) 0.0813(15) -0.0098(12) -0.0053(12) -0.0056(13)

loop_
_atom_type_symbol
_atom_type_description
_atom_type_scat_dispersion_real
_atom_type_scat_dispersion_imag
_atom_type_scat_source
C C 0.0033 0.0016 'International Tables Vol C Tables 4.2.6.8 and 6.1.1.4'
H H 0.0000 0.0000 'International Tables Vol C Tables 4.2.6.8 and 6.1.1.4'
N N 0.0061 0.0033 'International Tables Vol C Tables 4.2.6.8 and 6.1.1.4'
O O 0.0106 0.0060 'International Tables Vol C Tables 4.2.6.8 and 6.1.1.4'

loop_
_geom_angle_atom_site_label_1
_geom_angle_atom_site_label_2
_geom_angle_atom_site_label_3
_geom_angle
C14 N13 N12 118.37(14)
C11 N12 N13 119.39(14)
C11 N12 H12 120.3
N13 N12 H12 120.3
C5 N1 C2 107.67(16)
C5 N1 C10 125.16(17)
C2 N1 C10 126.77(17)
C2 N3 C4 104.26(16)
N13 C14 C16 114.97(15)
N13 C14 C15 125.05(17)
C16 C14 C15 119.98(16)
O11 C11 N12 122.78(16)
O11 C11 C10 121.03(16)
N12 C11 C10 116.18(15)
C21 C16 C17 117.97(18)
C21 C16 C14 121.72(17)
C17 C16 C14 120.29(16)
N1 C5 C4 104.49(17)
N1 C5 H5 127.8
C4 C5 H5 127.8
C5 C4 N3 112.61(17)
C5 C4 N7 125.51(19)
N3 C4 N7 121.87(18)
N3 C2 N1 110.96(17)
N3 C2 C6 125.48(19)
N1 C2 C6 123.55(18)
O8 N7 O9 123.9(2)
O8 N7 C4 119.3(2)
O9 N7 C4 116.8(2)
C18 C17 C16 121.0(2)
C18 C17 H17 119.5
C16 C17 H17 119.5
N1 C10 C11 109.61(14)
N1 C10 H10A 109.7
C11 C10 H10A 109.7
N1 C10 H10B 109.7
C11 C10 H10B 109.7
H10A C10 H10B 108.2
C20 C21 C16 120.6(2)
C20 C21 H21 119.7
C16 C21 H21 119.7
C14 C15 H15A 109.5
C14 C15 H15B 109.5
H15A C15 H15B 109.5
C14 C15 H15C 109.5
H15A C15 H15C 109.5
H15B C15 H15C 109.5
C17 C18 C19 120.0(2)
C17 C18 H18 120.0
C19 C18 H18 120.0
C19 C20 C21 120.4(2)
C19 C20 H20 119.8
C21 C20 H20 119.8
C20 C19 C18 120.0(2)
C20 C19 H19 120.0
C18 C19 H19 120.0
C2 C6 H6A 109.5
C2 C6 H6B 109.5
H6A C6 H6B 109.5
C2 C6 H6C 109.5
H6A C6 H6C 109.5
H6B C6 H6C 109.5

loop_
_geom_bond_atom_site_label_1
_geom_bond_atom_site_label_2
_geom_bond_distance
N13 C14 1.280(2)
N13 N12 1.3749(19)
N12 C11 1.337(2)
N12 H12 0.8600
N1 C5 1.352(2)
N1 C2 1.371(2)
N1 C10 1.457(2)
O11 C11 1.219(2)
N3 C2 1.315(2)
N3 C4 1.354(2)
C14 C16 1.481(2)
C14 C15 1.503(3)
C11 C10 1.520(2)
C16 C21 1.388(3)
C16 C17 1.395(3)
C5 C4 1.353(3)
C5 H5 0.9300
C4 N7 1.432(2)
C2 C6 1.478(3)
N7 O8 1.220(2)
N7 O9 1.230(2)
C17 C18 1.374(3)
C17 H17 0.9300
C10 H10A 0.9700
C10 H10B 0.9700
C21 C20 1.382(3)
C21 H21 0.9300
C15 H15A 0.9600
C15 H15B 0.9600
C15 H15C 0.9600
C18 C19 1.376(3)
C18 H18 0.9300
C20 C19 1.367(4)
C20 H20 0.9300
C19 H19 0.9300
C6 H6A 0.9600
C6 H6B 0.9600
C6 H6C 0.9600

loop_
_geom_torsion_atom_site_label_1
_geom_torsion_atom_site_label_2
_geom_torsion_atom_site_label_3
_geom_torsion_atom_site_label_4
_geom_torsion
C14 N13 N12 C11 -175.46(18)
N12 N13 C14 C16 178.82(15)
N12 N13 C14 C15 -1.1(3)
N13 N12 C11 O11 178.71(18)
N13 N12 C11 C10 -2.2(3)
N13 C14 C16 C21 157.31(17)
C15 C14 C16 C21 -22.8(3)
N13 C14 C16 C17 -21.2(2)
C15 C14 C16 C17 158.73(18)
C2 N1 C5 C4 0.72(19)
C10 N1 C5 C4 173.81(15)
N1 C5 C4 N3 -0.8(2)
N1 C5 C4 N7 177.95(16)
C2 N3 C4 C5 0.6(2)
C2 N3 C4 N7 -178.25(16)
C4 N3 C2 N1 -0.08(19)
C4 N3 C2 C6 179.10(19)
C5 N1 C2 N3 -0.4(2)
C10 N1 C2 N3 -173.36(15)
C5 N1 C2 C6 -179.62(18)
C10 N1 C2 C6 7.4(3)
C5 C4 N7 O8 177.01(19)
N3 C4 N7 O8 -4.3(3)
C5 C4 N7 O9 -3.7(3)
N3 C4 N7 O9 174.92(18)
C21 C16 C17 C18 -1.5(3)
C14 C16 C17 C18 177.07(18)
C5 N1 C10 C11 -97.8(2)
C2 N1 C10 C11 74.0(2)
O11 C11 C10 N1 -10.6(3)
N12 C11 C10 N1 170.30(18)
C17 C16 C21 C20 2.0(3)
C14 C16 C21 C20 -176.50(18)
C16 C17 C18 C19 -0.5(3)
C16 C21 C20 C19 -0.6(3)
C21 C20 C19 C18 -1.3(4)
C17 C18 C19 C20 1.9(4)
